data_8102987
loop_
_publ_author_name
'Bi-Song Zhang'

_publ_section_title
;
 Crystal structure of
 hexakis(m3-hydroxo)-tetra(m2-hydroxo)-octadeca(m2-oxo)-tetradecaoxo-disodium(I)
 dodecatungsten dodecahydrate, [Na(H2O)4]2(H10W12O42) &#x00B7; 12H2O
;
_journal_issue 4
_journal_name_full 'Zeitschrift f\"ur Kristallographie - New Crystal Structures'
_journal_page_first 317
_journal_volume 223
_journal_year 2008
_chemical_formula_sum 'H50 Na2 O62 W12'
_chemical_formula_weight 3294.58
_space_group_IT_number 61
_symmetry_space_group_name_Hall '-P 2ac 2ab'
_symmetry_space_group_name_H-M 'P b c a'
_atom_sites_solution_hydrogens geom
_atom_sites_solution_primary direct
_atom_sites_solution_secondary difmap
_audit_creation_method SHELXL-97
_cell_angle_alpha 90.00
_cell_angle_beta 90.00
_cell_angle_gamma 90.00
_cell_formula_units_Z 4
_cell_length_a 14.105(3)
_cell_length_b 15.729(3)
_cell_length_c 22.892(5)
_cell_measurement_temperature 293(2)
_cell_volume 5078.8(18)
_computing_structure_refinement 'SHELXL-97 (Sheldrick, 1997)'
_computing_structure_solution 'SHELXS-97 (Sheldrick, 1990)'
_diffrn_ambient_temperature 293(2)
_diffrn_measured_fraction_theta_full 0.995
_diffrn_measured_fraction_theta_max 0.995
_diffrn_radiation_monochromator graphite
_diffrn_radiation_source 'fine-focus sealed tube'
_diffrn_radiation_type MoK\a
_diffrn_radiation_wavelength 0.71073
_diffrn_reflns_av_R_equivalents 0.0983
_diffrn_reflns_av_sigmaI/netI 0.0553
_diffrn_reflns_limit_h_max 18
_diffrn_reflns_limit_h_min -16
_diffrn_reflns_limit_k_max 20
_diffrn_reflns_limit_k_min -20
_diffrn_reflns_limit_l_max 29
_diffrn_reflns_limit_l_min -29
_diffrn_reflns_number 45916
_diffrn_reflns_theta_full 27.49
_diffrn_reflns_theta_max 27.49
_diffrn_reflns_theta_min 3.10
_exptl_absorpt_coefficient_mu 27.209
_exptl_crystal_density_diffrn 4.309
_exptl_crystal_density_method 'not measured'
_exptl_crystal_F_000 5824
_refine_diff_density_max 3.074
_refine_diff_density_min -4.434
_refine_diff_density_rms 0.561
_refine_ls_extinction_coef 0.000181(16)
_refine_ls_extinction_expression Fc^*^=kFc[1+0.001xFc^2^\l^3^/sin(2\q)]^-1/4^
_refine_ls_extinction_method SHELXL
_refine_ls_goodness_of_fit_ref 1.065
_refine_ls_hydrogen_treatment mixed
_refine_ls_matrix_type full
_refine_ls_number_parameters 189
_refine_ls_number_reflns 5807
_refine_ls_number_restraints 1
_refine_ls_restrained_S_all 1.092
_refine_ls_R_factor_all 0.0549
_refine_ls_R_factor_gt 0.0439
_refine_ls_shift/su_max 0.002
_refine_ls_shift/su_mean 0.000
_refine_ls_structure_factor_coef Fsqd
_refine_ls_weighting_details 'calc w=1/[\s^2^(Fo^2^)+(0.0582P)^2^+45.7159P] where P=(Fo^2^+2Fc^2^)/3'
_refine_ls_weighting_scheme calc
_refine_ls_wR_factor_gt 0.1027
_refine_ls_wR_factor_ref 0.1070
_reflns_number_gt 4930
_reflns_number_total 5807
_reflns_threshold_expression >2sigma(I)
_cod_data_source_file 409947.cff
_cod_data_source_block shx97
_cod_original_cell_volume 5078.8(17)
_cod_database_code 8102987

loop_
_symmetry_equiv_pos_as_xyz
'x, y, z'
'-x+1/2, -y, z+1/2'
'-x, y+1/2, -z+1/2'
'x+1/2, -y+1/2, -z'
'-x, -y, -z'
'x-1/2, y, -z-1/2'
'x, -y-1/2, z-1/2'
'-x-1/2, y-1/2, z'

loop_
_atom_site_label
_atom_site_type_symbol
_atom_site_fract_x
_atom_site_fract_y
_atom_site_fract_z
_atom_site_U_iso_or_equiv
_atom_site_adp_type
_atom_site_occupancy
_atom_site_symmetry_multiplicity
_atom_site_calc_flag
_atom_site_refinement_flags
_atom_site_disorder_assembly
_atom_site_disorder_group
Na1 Na 0.9512(4) -0.1568(3) 0.2177(2) 0.0245(11) Uani 1 1 d . . .
W1 W 0.93179(3) 0.05758(2) 0.388577(18) 0.00908(12) Uani 1 1 d . . .
W2 W 0.95273(3) -0.17318(2) 0.510033(18) 0.00874(12) Uani 1 1 d . . .
W3 W 1.16884(3) 0.06587(3) 0.389957(18) 0.01081(12) Uani 1 1 d . . .
W4 W 0.83862(3) -0.16238(3) 0.365786(18) 0.01069(12) Uani 1 1 d . . .
W5 W 1.07209(3) -0.14920(3) 0.366073(18) 0.01030(12) Uani 1 1 d . . .
W6 W 1.27204(3) 0.04830(3) 0.536047(18) 0.01091(12) Uani 1 1 d . . .
O1 O 0.8642(6) 0.0909(5) 0.3296(4) 0.0215(18) Uiso 1 1 d . . .
O2 O 1.0722(6) -0.1450(5) 0.2886(4) 0.0162(16) Uiso 1 1 d . . .
H2 H 1.1059 -0.1831 0.2757 0.024 Uiso 1 1 d R . .
O3 O 0.8309(6) -0.1525(5) 0.2887(4) 0.0192(18) Uiso 1 1 d . . .
H3 H 0.7935 -0.1145 0.2803 0.029 Uiso 1 1 d R . .
O4 O 1.1507(6) -0.2317(5) 0.3799(4) 0.0195(17) Uiso 1 1 d . . .
O5 O 1.1514(6) 0.1704(4) 0.4250(3) 0.0135(16) Uiso 1 1 d . . .
O6 O 1.2551(6) 0.0880(5) 0.3375(4) 0.0208(18) Uiso 1 1 d . . .
O7 O 1.0503(5) 0.0398(5) 0.4531(3) 0.0118(15) Uiso 1 1 d . . .
H7 H 1.0905 0.0796 0.4488 0.018 Uiso 1 1 d R . .
O8 O 0.8506(6) -0.1373(4) 0.4612(3) 0.0135(15) Uiso 1 1 d . . .
H8 H 0.9099 -0.1282 0.4592 0.020 Uiso 1 1 d R . .
O9 O 0.9442(6) -0.2811(5) 0.5007(4) 0.0175(17) Uiso 1 1 d . . .
O10 O 0.7667(6) -0.2504(5) 0.3780(4) 0.0164(16) Uiso 1 1 d . . .
O11 O 1.3505(6) 0.1319(5) 0.5274(3) 0.0141(16) Uiso 1 1 d . . .
O12 O 0.7506(6) -0.0728(5) 0.3811(4) 0.0145(16) Uiso 1 1 d . . .
O13 O 1.0600(5) 0.0781(5) 0.3450(4) 0.0132(16) Uiso 1 1 d . . .
O14 O 1.0365(5) -0.1684(4) 0.5769(3) 0.0100(15) Uiso 1 1 d . . .
O15 O 1.2428(6) 0.0301(5) 0.4572(3) 0.0143(16) Uiso 1 1 d . . .
O16 O 1.0443(5) -0.1401(5) 0.4601(3) 0.0122(15) Uiso 1 1 d . . .
O17 O 1.1549(6) -0.0571(4) 0.3788(3) 0.0129(15) Uiso 1 1 d . . .
O18 O 0.9521(5) -0.0579(4) 0.3708(3) 0.0112(15) Uiso 1 1 d . . .
H18 H 0.9963 -0.0622 0.3477 0.017 Uiso 1 1 calc R . .
O19 O 0.9570(5) -0.2171(4) 0.3722(3) 0.0111(15) Uiso 1 1 d . . .
O20 O 1.3486(6) -0.0372(5) 0.5447(4) 0.0198(17) Uiso 1 1 d . . .
O21 O 0.8465(5) 0.0376(4) 0.4458(3) 0.0113(15) Uiso 1 1 d . . .
O22W O 0.8441(8) -0.1686(6) 0.1343(5) 0.040(3) Uiso 1 1 d . . .
H22A H 0.8882 -0.1415 0.1162 0.060 Uiso 1 1 d R . .
H22B H 0.8153 -0.2005 0.1581 0.060 Uiso 1 1 d R . .
O23W O 1.0675(7) -0.1835(6) 0.1466(5) 0.033(2) Uiso 1 1 d . . .
H23A H 1.0477 -0.1331 0.1451 0.049 Uiso 1 1 d R . .
H23B H 1.0740 -0.2225 0.1212 0.049 Uiso 1 1 d R . .
O24W O 0.9602(8) -0.4369(6) 0.5577(5) 0.036(2) Uiso 1 1 d . . .
H24A H 1.0128 -0.4322 0.5769 0.054 Uiso 1 1 d R . .
H24B H 0.9441 -0.4804 0.5786 0.054 Uiso 1 1 d R . .
O25W O 0.9545(9) -0.6075(8) 0.6014(6) 0.057(3) Uiso 1 1 d . . .
H25A H 0.9174 -0.6186 0.6297 0.085 Uiso 1 1 d R . .
H25B H 0.9630 -0.6465 0.5756 0.085 Uiso 1 1 d R . .
O26W O 0.9456(9) -0.0049(8) 0.2180(6) 0.060(4) Uiso 1 1 d . . .
H26A H 0.9404 0.0411 0.2372 0.090 Uiso 1 1 d R . .
H26B H 0.9520 -0.0084 0.1812 0.090 Uiso 1 1 d R . .
O27W O 0.8648(8) -0.3941(7) 0.3367(5) 0.046(3) Uiso 1 1 d . . .
H27A H 0.8266 -0.3991 0.3660 0.069 Uiso 1 1 d R . .
H27B H 0.8359 -0.3664 0.3107 0.069 Uiso 1 1 d R . .
O28W O 0.9567(9) -0.3039(7) 0.2429(5) 0.047(3) Uiso 1 1 d . . .
H28A H 0.8980 -0.3105 0.2401 0.070 Uiso 1 1 d RD . .
H28B H 1.0081 -0.2774 0.2331 0.070 Uiso 1 1 d RD . .
O29W O 0.6993(8) -0.0199(7) 0.2605(5) 0.050(3) Uiso 1 1 d . . .
H29A H 0.6835 -0.0624 0.2384 0.075 Uiso 1 1 d R . .
H29B H 0.6680 -0.0275 0.2921 0.075 Uiso 1 1 d R . .
O30W O 0.7272(8) -0.3024(7) 0.4972(5) 0.045(3) Uiso 1 1 d . . .
H30A H 0.7624 -0.3007 0.4675 0.067 Uiso 1 1 d R . .
H30B H 0.7053 -0.2895 0.5311 0.067 Uiso 1 1 d R . .
O31W O 0.8075(8) 0.2183(6) 0.2494(5) 0.040(3) Uiso 1 1 d . . .
H31A H 0.8174 0.2362 0.2149 0.059 Uiso 1 1 d R . .
H31B H 0.7649 0.2319 0.2740 0.059 Uiso 1 1 d R . .

loop_
_atom_site_aniso_label
_atom_site_aniso_U_11
_atom_site_aniso_U_22
_atom_site_aniso_U_33
_atom_site_aniso_U_23
_atom_site_aniso_U_13
_atom_site_aniso_U_12
Na1 0.025(3) 0.035(3) 0.014(2) -0.008(2) 0.003(2) 0.000(2)
W1 0.0126(2) 0.0106(2) 0.0041(2) 0.00054(14) -0.00152(17) -0.00018(14)
W2 0.0118(2) 0.01015(19) 0.0042(2) 0.00017(14) -0.00065(17) -0.00015(14)
W3 0.0128(2) 0.0151(2) 0.0046(2) -0.00058(14) 0.00235(18) -0.00267(15)
W4 0.0115(2) 0.0149(2) 0.0057(2) -0.00314(14) -0.00045(18) -0.00023(15)
W5 0.0113(2) 0.0132(2) 0.0064(2) -0.00231(14) 0.00075(17) 0.00069(15)
W6 0.0107(2) 0.0159(2) 0.0061(2) -0.00226(14) 0.00010(18) 0.00094(15)

loop_
_atom_type_symbol
_atom_type_description
_atom_type_scat_dispersion_real
_atom_type_scat_dispersion_imag
_atom_type_scat_source
Na Na 0.0362 0.0249 'International Tables Vol C Tables 4.2.6.8 and 6.1.1.4'
W W -0.8490 6.8722 'International Tables Vol C Tables 4.2.6.8 and 6.1.1.4'
H H 0.0000 0.0000 'International Tables Vol C Tables 4.2.6.8 and 6.1.1.4'
O O 0.0106 0.0060 'International Tables Vol C Tables 4.2.6.8 and 6.1.1.4'

loop_
_geom_angle_atom_site_label_1
_geom_angle_atom_site_label_2
_geom_angle_atom_site_label_3
_geom_angle
_geom_angle_site_symmetry_1
_geom_angle_site_symmetry_3
_geom_angle_publ_flag
O3 Na1 O23W 171.3(4) . . ?
O3 Na1 O2 92.6(3) . . ?
O23W Na1 O2 89.2(4) . . ?
O3 Na1 O28W 83.4(4) . . ?
O23W Na1 O28W 88.4(4) . . ?
O2 Na1 O28W 83.5(4) . . ?
O3 Na1 O26W 86.9(4) . . ?
O23W Na1 O26W 101.7(4) . . ?
O2 Na1 O26W 86.8(4) . . ?
O28W Na1 O26W 165.9(5) . . ?
O3 Na1 O22W 95.5(4) . . ?
O23W Na1 O22W 82.9(4) . . ?
O2 Na1 O22W 171.9(4) . . ?
O28W Na1 O22W 97.8(4) . . ?
O26W Na1 O22W 93.3(4) . . ?
O3 Na1 H2 105.0 . . ?
O23W Na1 H2 74.9 . . ?
O2 Na1 H2 18.4 . . ?
O28W Na1 H2 72.2 . . ?
O26W Na1 H2 100.8 . . ?
O22W Na1 H2 155.6 . . ?
O3 Na1 H22A 112.5 . . ?
O23W Na1 H22A 67.7 . . ?
O2 Na1 H22A 152.6 . . ?
O28W Na1 H22A 109.2 . . ?
O26W Na1 H22A 83.9 . . ?
O22W Na1 H22A 20.0 . . ?
H2 Na1 H22A 142.4 . . ?
O3 Na1 H22B 80.1 . . ?
O23W Na1 H22B 96.3 . . ?
O2 Na1 H22B 165.8 . . ?
O28W Na1 H22B 83.6 . . ?
O26W Na1 H22B 104.8 . . ?
O22W Na1 H22B 19.9 . . ?
H2 Na1 H22B 154.2 . . ?
H22A Na1 H22B 39.8 . . ?
O3 Na1 H23A 166.6 . . ?
O23W Na1 H23A 21.0 . . ?
O2 Na1 H23A 93.4 . . ?
O28W Na1 H23A 109.3 . . ?
O26W Na1 H23A 81.5 . . ?
O22W Na1 H23A 78.6 . . ?
H2 Na1 H23A 83.8 . . ?
H22A Na1 H23A 59.8 . . ?
H22B Na1 H23A 96.4 . . ?
O3 Na1 H26B 102.1 . . ?
O23W Na1 H26B 86.0 . . ?
O2 Na1 H26B 98.9 . . ?
O28W Na1 H26B 173.9 . . ?
O26W Na1 H26B 20.0 . . ?
O22W Na1 H26B 79.0 . . ?
H2 Na1 H26B 108.7 . . ?
H22A Na1 H26B 66.2 . . ?
H22B Na1 H26B 94.5 . . ?
H23A Na1 H26B 65.1 . . ?
O3 Na1 H28A 71.3 . . ?
O23W Na1 H28A 100.0 . . ?
O2 Na1 H28A 98.5 . . ?
O28W Na1 H28A 18.8 . . ?
O26W Na1 H28A 157.7 . . ?
O22W Na1 H28A 84.5 . . ?
H2 Na1 H28A 89.6 . . ?
H22A Na1 H28A 99.9 . . ?
H22B Na1 H28A 67.7 . . ?
H23A Na1 H28A 119.5 . . ?
H26B Na1 H28A 161.7 . . ?
O3 Na1 H28B 100.8 . . ?
O23W Na1 H28B 71.7 . . ?
O2 Na1 H28B 71.2 . . ?
O28W Na1 H28B 21.0 . . ?
O26W Na1 H28B 156.9 . . ?
O22W Na1 H28B 107.5 . . ?
H2 Na1 H28B 56.3 . . ?
H22A Na1 H28B 112.4 . . ?
H22B Na1 H28B 98.0 . . ?
H23A Na1 H28B 92.5 . . ?
H26B Na1 H28B 155.5 . . ?
H28A Na1 H28B 39.5 . . ?
O1 W1 O21 104.5(4) . . ?
O1 W1 O18 101.9(4) . . ?
O21 W1 O18 95.2(3) . . ?
O1 W1 O14 99.8(3) . 5_756 ?
O21 W1 O14 90.8(3) . 5_756 ?
O18 W1 O14 155.2(3) . 5_756 ?
O1 W1 O13 93.3(4) . . ?
O21 W1 O13 161.7(3) . . ?
O18 W1 O13 85.1(3) . . ?
O14 W1 O13 81.9(3) 5_756 . ?
O1 W1 O7 163.3(3) . . ?
O21 W1 O7 89.9(3) . . ?
O18 W1 O7 84.8(3) . . ?
O14 W1 O7 71.1(3) 5_756 . ?
O13 W1 O7 71.9(3) . . ?
O9 W2 O16 104.9(4) . . ?
O9 W2 O8 99.6(3) . . ?
O16 W2 O8 94.8(3) . . ?
O9 W2 O14 100.3(3) . . ?
O16 W2 O14 93.0(3) . . ?
O8 W2 O14 155.9(3) . . ?
O9 W2 O5 93.4(3) . 5_756 ?
O16 W2 O5 161.6(3) . 5_756 ?
O8 W2 O5 83.1(3) . 5_756 ?
O14 W2 O5 82.3(3) . 5_756 ?
O9 W2 O7 164.4(3) . 5_756 ?
O16 W2 O7 89.0(3) . 5_756 ?
O8 W2 O7 86.0(3) . 5_756 ?
O14 W2 O7 71.4(3) . 5_756 ?
O5 W2 O7 72.6(3) 5_756 5_756 ?
O9 W2 H8 110.2 . . ?
O16 W2 H8 70.0 . . ?
O8 W2 H8 25.4 . . ?
O14 W2 H8 147.9 . . ?
O5 W2 H8 105.1 5_756 . ?
O7 W2 H8 81.0 5_756 . ?
O6 W3 O5 102.4(4) . . ?
O6 W3 O13 100.0(4) . . ?
O5 W3 O13 92.2(3) . . ?
O6 W3 O15 103.2(4) . . ?
O5 W3 O15 89.1(3) . . ?
O13 W3 O15 155.9(3) . . ?
O6 W3 O17 100.2(3) . . ?
O5 W3 O17 157.2(3) . . ?
O13 W3 O17 87.0(3) . . ?
O15 W3 O17 82.6(3) . . ?
O6 W3 O7 176.2(3) . . ?
O5 W3 O7 77.5(3) . . ?
O13 W3 O7 76.2(3) . . ?
O15 W3 O7 80.6(3) . . ?
O17 W3 O7 80.2(3) . . ?
O6 W3 H7 160.5 . . ?
O5 W3 H7 58.2 . . ?
O13 W3 H7 83.9 . . ?
O15 W3 H7 76.4 . . ?
O17 W3 H7 99.1 . . ?
O7 W3 H7 20.1 . . ?
O10 W4 O3 101.2(4) . . ?
O10 W4 O19 98.1(3) . . ?
O3 W4 O19 99.9(4) . . ?
O10 W4 O12 100.3(4) . . ?
O3 W4 O12 94.5(4) . . ?
O19 W4 O12 154.0(3) . . ?
O10 W4 O8 91.6(3) . . ?
O3 W4 O8 164.8(3) . . ?
O19 W4 O8 86.4(3) . . ?
O12 W4 O8 74.8(3) . . ?
O10 W4 O18 165.5(3) . . ?
O3 W4 O18 91.7(3) . . ?
O19 W4 O18 72.9(3) . . ?
O12 W4 O18 85.2(3) . . ?
O8 W4 O18 76.8(3) . . ?
O4 W5 O2 102.1(4) . . ?
O4 W5 O17 98.7(4) . . ?
O2 W5 O17 97.2(3) . . ?
O4 W5 O19 96.3(4) . . ?
O2 W5 O19 95.4(3) . . ?
O17 W5 O19 158.0(3) . . ?
O4 W5 O16 89.1(3) . . ?
O2 W5 O16 168.2(3) . . ?
O17 W5 O16 84.8(3) . . ?
O19 W5 O16 79.4(3) . . ?
O4 W5 O18 163.9(3) . . ?
O2 W5 O18 91.4(3) . . ?
O17 W5 O18 88.2(3) . . ?
O19 W5 O18 73.5(3) . . ?
O16 W5 O18 77.0(3) . . ?
O4 W5 H2 81.4 . . ?
O2 W5 H2 20.7 . . ?
O17 W5 H2 101.4 . . ?
O19 W5 H2 96.7 . . ?
O16 W5 H2 169.3 . . ?
O18 W5 H2 111.7 . . ?
O11 W6 O20 101.7(4) . . ?
O11 W6 O15 98.4(4) . . ?
O20 W6 O15 97.4(4) . . ?
O11 W6 O12 93.7(3) . 5_756 ?
O20 W6 O12 98.2(4) . 5_756 ?
O15 W6 O12 157.8(3) . 5_756 ?
O11 W6 O21 168.3(3) . 5_756 ?
O20 W6 O21 88.6(3) . 5_756 ?
O15 W6 O21 85.5(3) . 5_756 ?
O12 W6 O21 79.2(3) 5_756 5_756 ?
O11 W6 O8 91.3(3) . 5_756 ?
O20 W6 O8 165.3(3) . 5_756 ?
O15 W6 O8 87.3(3) . 5_756 ?
O12 W6 O8 73.9(3) 5_756 5_756 ?
O21 W6 O8 77.8(3) 5_756 5_756 ?
W5 O2 Na1 133.1(4) . . ?
W5 O2 H2 109.4 . . ?
Na1 O2 H2 96.5 . . ?
W4 O3 Na1 129.8(5) . . ?
W4 O3 H3 109.5 . . ?
Na1 O3 H3 109.0 . . ?
W3 O5 W2 114.9(4) . 5_756 ?
W3 O7 W1 96.2(3) . . ?
W3 O7 W2 94.9(3) . 5_756 ?
W1 O7 W2 96.7(3) . 5_756 ?
W3 O7 H7 45.3 . . ?
W1 O7 H7 109.3 . . ?
W2 O7 H7 51.1 5_756 . ?
W2 O8 W4 125.4(4) . . ?
W2 O8 W6 139.1(4) . 5_756 ?
W4 O8 W6 94.6(3) . 5_756 ?
W2 O8 H8 48.7 . . ?
W4 O8 H8 92.9 . . ?
W6 O8 H8 131.3 5_756 . ?
W4 O12 W6 115.4(4) . 5_756 ?
W3 O13 W1 115.7(4) . . ?
W2 O14 W1 119.4(4) . 5_756 ?
W6 O15 W3 146.9(4) . . ?
W2 O16 W5 137.1(4) . . ?
W5 O17 W3 147.2(5) . . ?
W1 O18 W5 138.5(4) . . ?
W1 O18 W4 126.5(4) . . ?
W5 O18 W4 93.8(3) . . ?
W1 O18 H18 109.5 . . ?
W5 O18 H18 48.5 . . ?
W4 O18 H18 116.1 . . ?
W4 O19 W5 118.8(4) . . ?
W1 O21 W6 139.0(4) . 5_756 ?
Na1 O22W H22A 83.7 . . ?
Na1 O22W H22B 80.6 . . ?
H22A O22W H22B 162.1 . . ?
Na1 O23W H23A 68.1 . . ?
Na1 O23W H23B 132.7 . . ?
H23A O23W H23B 133.5 . . ?
H24A O24W H24B 90.6 . . ?
H25A O25W H25B 117.5 . . ?
Na1 O26W H26A 148.8 . . ?
Na1 O26W H26B 85.9 . . ?
H26A O26W H26B 125.3 . . ?
H27A O27W H27B 107.0 . . ?
Na1 O28W H28A 94.1 . . ?
Na1 O28W H28B 59.9 . . ?
H28A O28W H28B 150.5 . . ?
H29A O29W H29B 104.6 . . ?
H30A O30W H30B 158.9 . . ?
H31A O31W H31B 130.3 . . ?

loop_
_geom_bond_atom_site_label_1
_geom_bond_atom_site_label_2
_geom_bond_distance
_geom_bond_site_symmetry_2
_geom_bond_publ_flag
Na1 O3 2.349(10) . ?
Na1 O23W 2.350(12) . ?
Na1 O2 2.362(10) . ?
Na1 O28W 2.385(12) . ?
Na1 O26W 2.391(14) . ?
Na1 O22W 2.443(12) . ?
Na1 H2 2.5867 . ?
Na1 H22A 2.4994 . ?
Na1 H22B 2.4510 . ?
Na1 H23A 2.1811 . ?
Na1 H26B 2.4800 . ?
Na1 H28A 2.5832 . ?
Na1 H28B 2.0892 . ?
W1 O1 1.733(9) . ?
W1 O21 1.806(8) . ?
W1 O18 1.884(7) . ?
W1 O14 1.966(7) 5_756 ?
W1 O13 2.091(8) . ?
W1 O7 2.248(8) . ?
W2 O9 1.716(8) . ?
W2 O16 1.803(8) . ?
W2 O8 1.909(8) . ?
W2 O14 1.935(8) . ?
W2 O5 2.091(8) 5_756 ?
W2 O7 2.261(7) 5_756 ?
W2 H8 1.4909 . ?
W3 O6 1.744(9) . ?
W3 O5 1.846(7) . ?
W3 O13 1.859(8) . ?
W3 O15 1.943(8) . ?
W3 O17 1.962(7) . ?
W3 O7 2.247(8) . ?
W3 H7 1.7557 . ?
W4 O10 1.739(8) . ?
W4 O3 1.776(8) . ?
W4 O19 1.885(7) . ?
W4 O12 1.910(8) . ?
W4 O8 2.226(8) . ?
W4 O18 2.296(7) . ?
W5 O4 1.736(8) . ?
W5 O2 1.774(8) . ?
W5 O17 1.883(7) . ?
W5 O19 1.948(7) . ?
W5 O16 2.192(8) . ?
W5 O18 2.222(7) . ?
W5 H2 2.1881 . ?
W6 O11 1.729(8) . ?
W6 O20 1.736(8) . ?
W6 O15 1.873(8) . ?
W6 O12 1.961(8) 5_756 ?
W6 O21 2.189(7) 5_756 ?
W6 O8 2.226(8) 5_756 ?
O2 H2 0.8202 . ?
O3 H3 0.8200 . ?
O5 W2 2.091(8) 5_756 ?
O7 W2 2.261(7) 5_756 ?
O7 H7 0.8499 . ?
O8 W6 2.226(8) 5_756 ?
O8 H8 0.8500 . ?
O12 W6 1.961(8) 5_756 ?
O14 W1 1.966(7) 5_756 ?
O18 H18 0.8200 . ?
O21 W6 2.189(7) 5_756 ?
O22W H22A 0.8594 . ?
O22W H22B 0.8456 . ?
O23W H23A 0.8414 . ?
O23W H23B 0.8501 . ?
O24W H24A 0.8664 . ?
O24W H24B 0.8650 . ?
O25W H25A 0.8510 . ?
O25W H25B 0.8595 . ?
O26W H26A 0.8500 . ?
O26W H26B 0.8499 . ?
O27W H27A 0.8637 . ?
O27W H27B 0.8412 . ?
O28W H28A 0.8365 . ?
O28W H28B 0.8660 . ?
O29W H29A 0.8678 . ?
O29W H29B 0.8558 . ?
O30W H30A 0.8421 . ?
O30W H30B 0.8584 . ?
O31W H31A 0.8499 . ?
O31W H31B 0.8501 . ?
